data_4117144
loop_
_publ_author_name
'Chao-Jun Li'
'Dong-Li Chen'
'Yue-Qi Lu'
'John X. Haberman'
'Joel T. Mague'

_publ_contact_author
;
     C.-J. Li
     Department of Chemistry
     Tulane University
     New Orleans
     LA 70118
     USA
;
_publ_contact_author_fax '(504) 865 5596'
_publ_contact_author_phone '(504) 862 3574'
_publ_section_title
;
 Novel Carbocyle Enlargement in Aqueous Medium
;
_journal_name_full 'Journal of the American Chemical Society'
_journal_page_first 4216
_journal_page_last 4217
_journal_paper_doi 10.1021/ja960489p
_journal_volume 118
_journal_year 1996
_chemical_compound_source 'See Experimental'
_chemical_formula_structural 'C20 H32 O4'
_chemical_formula_sum 'C20 H32 O4'
_chemical_formula_weight 336.48
_chemical_name_systematic
; 
1\b-tert-butoxy-6-(E)-ethylidene-3a\a,4\a,5,6,7,8,9,9a-octahydro-9a\b-methyl
-7-oxo-4\b-cyclopentacyclooctenecarboxylic acid methyl ester
;
_space_group_IT_number 19
_symmetry_cell_setting orthorhombic
_symmetry_space_group_name_Hall 'P 2ac 2ab'
_symmetry_space_group_name_H-M 'P 21 21 21'
_atom_type_scat_source International_Tables_for_Xray_Crystallography
_audit_creation_date 1-02-96
_audit_creation_method from_MolEN_master_file_using_cif_in
_audit_update_record ' ?'
_cell_angle_alpha 90.000(9)
_cell_angle_beta 90.000(6)
_cell_angle_gamma 90.000(7)
_cell_formula_units_Z 4
_cell_length_a 5.8088(3)
_cell_length_b 17.976(2)
_cell_length_c 18.213(2)
_cell_measurement_reflns_used 25
_cell_measurement_temperature 293
_cell_measurement_theta_max 15
_cell_measurement_theta_min 10
_cell_volume 1901.8(3)
_computing_cell_refinement CAD4_(Enraf-Nonius,_1989)
_computing_data_collection CAD4_(Enraf-Nonius,_1989)
_computing_data_reduction PROCESS_MolEN_(Fair,_1990)
_computing_molecular_graphics ORTEP_(Johnson,_1976)
_computing_publication_material CIF_VAX_MolEN_(Fair,_1990)
_computing_structure_refinement LSFM_MolEN_(Fair,_1990)
_computing_structure_solution direct_methods_(SIR,_Burla_et_al.,_1989)
_diffrn_ambient_temperature 293
_diffrn_measurement_device Enraf_Nonius_CAD4
_diffrn_measurement_method \q/2\q
_diffrn_radiation_type 'Mo-K\a, graphite monochromated'
_diffrn_radiation_wavelength 0.71073
_diffrn_reflns_limit_h_max 6
_diffrn_reflns_limit_h_min 0
_diffrn_reflns_limit_k_max 21
_diffrn_reflns_limit_k_min 0
_diffrn_reflns_limit_l_max 21
_diffrn_reflns_limit_l_min 0
_diffrn_reflns_number 1948
_diffrn_reflns_theta_max 24.95
_diffrn_reflns_theta_min 1.59
_diffrn_standards_decay_% <1
_diffrn_standards_interval_time 120
_diffrn_standards_number 2
_exptl_absorpt_coefficient_mu 0.075
_exptl_absorpt_correction_type none
_exptl_crystal_colour Colorless
_exptl_crystal_density_diffrn 1.18
_exptl_crystal_density_meas ?
_exptl_crystal_density_method none
_exptl_crystal_description Block
_exptl_crystal_F_000 736
_exptl_crystal_size_max 0.46
_exptl_crystal_size_mid 0.33
_exptl_crystal_size_min 0.30
_refine_diff_density_max 0.17
_refine_diff_density_min -0.11
_refine_ls_abs_structure_details
;
?
;
_refine_ls_extinction_method none
_refine_ls_goodness_of_fit_obs 2.006
_refine_ls_hydrogen_treatment noref
_refine_ls_matrix_type full
_refine_ls_number_parameters 217
_refine_ls_number_reflns 1475
_refine_ls_number_restraints 0
_refine_ls_R_factor_all 0.076
_refine_ls_R_factor_obs 0.043
_refine_ls_shift/esd_max 0.087
_refine_ls_structure_factor_coef F
_refine_ls_weighting_details 'w = 4Fo^2^/ (\s^2^(Fo^2^) + 0.0016 Fo^4^)'
_refine_ls_weighting_scheme calc
_refine_ls_wR_factor_obs 0.060
_reflns_number_observed 1475
_reflns_number_total 1948
_reflns_observed_criterion >2.0\s(I)
_cod_data_source_file ja960489p.cif
_cod_data_source_block 1
_cod_depositor_comments
;
The following automatic conversions were performed:

'_exptl_crystal_density_meas' value 'none' was changed to '?' - the
value is perceived as not measured.

Automatic conversion script
Id: cif_fix_values 3008 2015-01-20 13:52:24Z robertas 

The following automatic conversions were performed:

'_refine_ls_weighting_scheme' value '4Fo^2^/ (\s^2^(Fo^2^) + 0.0016
Fo^4^)' was changed to 'calc'. New tag '_refine_ls_weighting_details'
was created. The value of the new tag was set to 'w = 4Fo^2^/
(\s^2^(Fo^2^) + 0.0016 Fo^4^)'.

Automatic conversion script
Id: cif_fix_values 3143 2015-03-26 13:38:13Z robertas 
;
_cod_original_cell_volume 1901.8(5)
_cod_database_code 4117144

loop_
_symmetry_equiv_pos_as_xyz
'x, y, z'
'-x+1/2, -y, z+1/2'
'-x, y+1/2, -z+1/2'
'x+1/2, -y+1/2, -z'

loop_
_atom_site_aniso_label
_atom_site_aniso_U_11
_atom_site_aniso_U_22
_atom_site_aniso_U_33
_atom_site_aniso_U_12
_atom_site_aniso_U_13
_atom_site_aniso_U_23
O1 0.040(1) 0.055(1) 0.045(1) 0.001(1) 0.003(1) -0.012(1)
O2 0.034(1) 0.058(1) 0.114(2) -0.005(1) 0.001(2) 0.016(2)
O3 0.051(1) 0.041(1) 0.098(2) -0.004(1) 0.010(2) 0.011(1)
O4 0.123(2) 0.080(2) 0.112(2) -0.054(2) 0.054(2) -0.015(2)
C1 0.029(1) 0.037(1) 0.040(1) 0.001(2) 0.001(2) 0.002(1)
C2 0.026(1) 0.041(2) 0.043(2) 0.003(2) -0.000(2) 0.002(1)
C3 0.046(2) 0.040(2) 0.049(2) 0.003(2) -0.003(2) 0.005(2)
C4 0.070(2) 0.047(2) 0.047(2) -0.000(2) -0.010(2) 0.014(2)
C5 0.068(2) 0.060(2) 0.050(2) -0.016(2) 0.002(2) 0.009(2)
C6 0.046(2) 0.056(2) 0.034(2) -0.014(2) -0.007(2) 0.007(2)
C7 0.045(2) 0.056(2) 0.040(2) -0.012(2) -0.002(2) -0.001(2)
C8 0.028(2) 0.036(2) 0.045(2) -0.000(1) -0.000(1) -0.002(1)
C9 0.075(3) 0.046(2) 0.047(2) 0.001(2) -0.010(2) 0.005(2)
C10 0.075(3) 0.055(2) 0.038(2) -0.002(2) 0.001(2) 0.009(2)
C11 0.037(2) 0.041(2) 0.048(2) -0.001(2) -0.003(2) -0.001(2)
C12 0.050(2) 0.068(2) 0.042(2) -0.014(2) 0.001(2) 0.010(2)
C13 0.066(3) 0.079(3) 0.062(2) -0.002(3) 0.009(2) 0.002(2)
C14 0.032(2) 0.041(2) 0.047(2) -0.002(2) 0.006(2) -0.003(2)
C15 0.063(3) 0.048(2) 0.113(3) -0.017(2) 0.015(3) 0.007(2)
C16 0.045(2) 0.048(2) 0.050(2) 0.000(2) -0.007(2) -0.002(2)
C17 0.077(3) 0.066(2) 0.059(2) 0.005(3) -0.015(2) -0.010(2)
C18 0.075(3) 0.067(2) 0.054(2) 0.007(2) 0.006(2) -0.019(2)
C19 0.061(2) 0.059(2) 0.073(2) -0.008(2) 0.003(2) -0.007(2)
C20 0.033(2) 0.061(2) 0.061(2) 0.003(2) 0.001(2) -0.004(2)

loop_
_atom_site_label
_atom_site_fract_x
_atom_site_fract_y
_atom_site_fract_z
_atom_site_U_iso_or_equiv
_atom_site_thermal_displace_type
_atom_site_calc_flag
O1 0.3745(4) 0.3927(1) 0.9189(1) 0.0467(6) Uani ?
O2 0.0089(5) 0.1819(1) 0.7201(2) 0.0685(8) Uani ?
O3 0.2440(4) 0.0930(1) 0.7573(2) 0.0635(7) Uani ?
O4 0.7828(6) 0.3995(2) 0.6072(2) 0.105(1) Uani ?
C1 0.5135(5) 0.2535(2) 0.7780(2) 0.0354(7) Uani ?
C2 0.4021(5) 0.3296(2) 0.8000(2) 0.0366(8) Uani ?
C3 0.4860(7) 0.3974(2) 0.7564(2) 0.0450(8) Uani ?
C4 0.4371(7) 0.4059(2) 0.6738(2) 0.055(1) Uani ?
C5 0.6143(8) 0.3656(2) 0.6292(2) 0.059(1) Uani ?
C6 0.5877(6) 0.2843(2) 0.6132(2) 0.0453(9) Uani ?
C7 0.3798(6) 0.2438(2) 0.6410(2) 0.0472(9) Uani ?
C8 0.4182(5) 0.2040(2) 0.7150(2) 0.0363(8) Uani ?
C9 0.5411(7) 0.2095(2) 0.8494(2) 0.056(1) Uani ?
C10 0.4915(8) 0.2613(2) 0.9118(2) 0.056(1) Uani ?
C11 0.5004(7) 0.3385(2) 0.8789(2) 0.0420(8) Uani ?
C12 0.7536(7) 0.2511(2) 0.5741(2) 0.0532(9) Uani ?
C13 0.7640(8) 0.1718(3) 0.5530(2) 0.069(1) Uani ?
C14 0.2004(6) 0.1611(2) 0.7320(2) 0.0401(8) Uani ?
C15 0.0431(8) 0.0472(2) 0.7709(3) 0.074(1) Uani ?
C16 0.4986(7) 0.4422(2) 0.9684(2) 0.0478(9) Uani ?
C17 0.6490(8) 0.4004(2) 1.0210(2) 0.068(1) Uani ?
C18 0.3098(8) 0.4810(2) 1.0089(2) 0.065(1) Uani ?
C19 0.6398(8) 0.4975(2) 0.9238(2) 0.064(1) Uani ?
C20 0.1384(6) 0.3287(2) 0.8028(2) 0.052(1) Uani ?
H13a 0.7675 0.1677 0.5010 0.0827 Uiso calc
H13b 0.6323 0.1467 0.5715 0.0827 Uiso calc
H13c 0.8991 0.1499 0.5730 0.0827 Uiso calc
H15a 0.0904 0.0002 0.7895 0.0894 Uiso calc
H15b -0.0391 0.0403 0.7264 0.0894 Uiso calc
H15c -0.0535 0.0711 0.8058 0.0894 Uiso calc
H17a 0.6985 0.4328 1.0590 0.0812 Uiso calc
H17b 0.7794 0.3815 0.9956 0.0812 Uiso calc
H17c 0.5646 0.3603 1.0417 0.0812 Uiso calc
H18a 0.2276 0.4462 1.0376 0.0779 Uiso calc
H18b 0.3741 0.5181 1.0399 0.0779 Uiso calc
H18c 0.2079 0.5038 0.9745 0.0779 Uiso calc
H19a 0.7513 0.4714 0.8956 0.0769 Uiso calc
H19b 0.7153 0.5311 0.9560 0.0769 Uiso calc
H19c 0.5409 0.5244 0.8918 0.0769 Uiso calc
H20a 0.0849 0.3730 0.8255 0.0621 Uiso calc
H20b 0.0879 0.2868 0.8302 0.0621 Uiso calc
H20c 0.0790 0.3258 0.7543 0.0621 Uiso calc
H1 0.6512 0.2679 0.7537 0.0425 Uiso calc
H3a 0.6487 0.3986 0.7617 0.0540 Uiso calc
H3b 0.4208 0.4398 0.7795 0.0540 Uiso calc
H4a 0.4397 0.4572 0.6613 0.0655 Uiso calc
H4b 0.2894 0.3859 0.6632 0.0655 Uiso calc
H7a 0.3368 0.2076 0.6055 0.0566 Uiso calc
H7b 0.2584 0.2787 0.6468 0.0566 Uiso calc
H8 0.5428 0.1700 0.7106 0.0436 Uiso calc
H9a 0.6940 0.1910 0.8533 0.0674 Uiso calc
H9b 0.4359 0.1690 0.8502 0.0674 Uiso calc
H10a 0.6043 0.2561 0.9492 0.0673 Uiso calc
H10b 0.3433 0.2516 0.9317 0.0673 Uiso calc
H11 0.6539 0.3567 0.8796 0.0504 Uiso calc
H12 0.8772 0.2817 0.5582 0.0638 Uiso calc

loop_
_geom_angle_atom_site_label_1
_geom_angle_atom_site_label_2
_geom_angle_atom_site_label_3
_geom_angle
_geom_angle_publ_flag
C11 O1 C16 118.8(3) ?
C14 O3 C15 115.4(3) ?
C2 C1 C8 122.8(3) ?
C2 C1 C9 106.1(3) ?
C8 C1 C9 111.7(3) ?
C1 C2 C3 115.5(3) ?
C1 C2 C11 100.1(3) ?
C1 C2 C20 114.4(3) ?
C3 C2 C11 106.2(3) ?
C3 C2 C20 110.0(3) ?
C11 C2 C20 109.8(3) ?
C2 C3 C4 121.7(3) ?
C3 C4 C5 110.8(3) yes
O4 C5 C4 119.2(4) yes
O4 C5 C6 120.4(4) yes
C4 C5 C6 120.4(4) yes
C5 C6 C7 119.5(4) yes
C5 C6 C12 117.6(4) yes
C7 C6 C12 122.9(4) yes
C6 C7 C8 113.8(3) yes
C1 C8 C7 115.6(3) ?
C1 C8 C14 116.0(3) ?
C7 C8 C14 107.1(3) ?
C1 C9 C10 107.6(3) ?
C9 C10 C11 105.3(3) ?
O1 C11 C2 110.9(3) ?
O1 C11 C10 114.1(3) ?
C2 C11 C10 105.0(3) ?
C6 C12 C13 126.7(4) yes
O2 C14 O3 121.8(3) ?
O2 C14 C8 125.6(3) ?
O3 C14 C8 112.3(3) ?
O1 C16 C17 112.1(3) ?
O1 C16 C18 103.2(3) ?
O1 C16 C19 109.6(3) ?
C17 C16 C18 110.3(3) ?
C17 C16 C19 110.8(4) ?
C18 C16 C19 110.7(3) ?

loop_
_geom_bond_atom_site_label_1
_geom_bond_atom_site_label_2
_geom_bond_distance
_geom_bond_publ_flag
O1 C11 1.419(4) ?
O1 C16 1.458(4) ?
O2 C14 1.193(5) ?
O3 C14 1.332(5) ?
O3 C15 1.449(5) ?
O4 C5 1.221(5) yes
C1 C2 1.566(5) ?
C1 C8 1.553(5) ?
C1 C9 1.531(5) ?
C2 C3 1.535(5) ?
C2 C11 1.554(5) ?
C2 C20 1.532(5) ?
C3 C4 1.539(5) yes
C4 C5 1.498(6) yes
C5 C6 1.498(6) yes
C6 C7 1.498(5) yes
C6 C12 1.339(6) yes
C7 C8 1.543(5) yes
C8 C14 1.513(5) ?
C9 C10 1.497(5) ?
C10 C11 1.513(5) ?
C12 C13 1.478(7) yes
C16 C17 1.499(6) ?
C16 C18 1.494(6) ?
C16 C19 1.524(6) ?

loop_
_geom_torsion_atom_site_label_1
_geom_torsion_atom_site_label_2
_geom_torsion_atom_site_label_3
_geom_torsion_atom_site_label_4
_geom_torsion
_geom_torsion_publ_flag
C15 O3 C14 O8 -176.7(3) yes
C8 C1 C2 C3 -86.4(4) yes
C9 C1 C8 C7 -178.8(3) yes
C11 C2 C3 C4 175.8(3) yes
C3 C4 C5 C6 85.2(4) yes
O4 C5 C6 C7 179.8(4) yes
O4 C5 C6 C12 -0.3(5) yes
C4 C5 C6 C7 1.2(5) yes
C4 C5 C6 C12 -179.0(3) yes
C5 C6 C7 C8 -95.0(4) yes
C12 C6 C7 C8 85.2(4) yes
C5 C6 C12 C13 179.1(4) yes
C7 C6 C12 C13 -1.1(6) yes
C6 C7 C8 C14 -175.5(3) yes
